data_4118143
loop_
_publ_author_name
'Jianfeng Li'
'Bruce C. Noll'
'Allen G. Oliver'
'W. Robert Scheidt'

_publ_section_title
;
 Structural Insights into Ligand Dynamics: Correlated Oxygen and Picket
 Motion in Oxycobalt Picket Fence Porphyrins
;
_journal_name_full 'Journal of the American Chemical Society'
_journal_page_first 10595
_journal_page_last 10606
_journal_paper_doi 10.1021/ja303475a
_journal_volume 134
_journal_year 2012
_chemical_formula_moiety 'C68 H70 Co N10 O4.80, 2(C2 H6 O)'
_chemical_formula_sum 'C72 H82 Co N10 O6.8'
_chemical_formula_weight 1255.21
_chemical_name_common '[Co(TpivPP)(2-MeIm)0.4(O2)]2EtOH'
_chemical_name_systematic
; 
 ? 
;
_space_group_IT_number 15
_space_group_name_Hall '-C 2yc'
_symmetry_cell_setting monoclinic
_symmetry_space_group_name_Hall '-C 2yc'
_symmetry_space_group_name_H-M 'C 1 2/c 1'
_atom_sites_solution_hydrogens geom
_atom_sites_solution_primary direct
_atom_sites_solution_secondary difmap
_audit_creation_method SHELXL-97
_cell_angle_alpha 90.00
_cell_angle_beta 90.954(2)
_cell_angle_gamma 90.00
_cell_formula_units_Z 4
_cell_length_a 18.5678(7)
_cell_length_b 19.5594(8)
_cell_length_c 17.8219(6)
_cell_measurement_reflns_used 9928
_cell_measurement_temperature 100(2)
_cell_measurement_theta_max 27.2517
_cell_measurement_theta_min 2.1940
_cell_volume 6471.6(4)
_computing_cell_refinement 'APEX2/SAINT (Bruker, 2007)'
_computing_data_collection 'APEX2 (Bruker, 2008)'
_computing_data_reduction 'SAINT/XPREP (Bruker, 2007; Sheldrick, 2008)'
_computing_molecular_graphics 'XP (Sheldrick, 2008)'
_computing_publication_material 'XCIF (Sheldrick, 2008)/enCIFer (CCDC, 2005)'
_computing_structure_refinement 'XL (Sheldrick, 2008)'
_computing_structure_solution 'XS (Sheldrick, 2008)'
_diffrn_ambient_temperature 100(2)
_diffrn_measured_fraction_theta_full 0.994
_diffrn_measured_fraction_theta_max 0.994
_diffrn_measurement_device_type 'Brucker d8 ApexII CCD diffractometer'
_diffrn_measurement_method '\f and \w scans'
_diffrn_radiation_monochromator graphite
_diffrn_radiation_source 'fine-focus sealed tube'
_diffrn_radiation_type MoK\a
_diffrn_radiation_wavelength 0.71073
_diffrn_reflns_av_R_equivalents 0.0265
_diffrn_reflns_av_sigmaI/netI 0.0133
_diffrn_reflns_limit_h_max 23
_diffrn_reflns_limit_h_min -23
_diffrn_reflns_limit_k_max 25
_diffrn_reflns_limit_k_min -25
_diffrn_reflns_limit_l_max 22
_diffrn_reflns_limit_l_min -19
_diffrn_reflns_number 79057
_diffrn_reflns_theta_full 27.28
_diffrn_reflns_theta_max 27.28
_diffrn_reflns_theta_min 1.51
_exptl_absorpt_coefficient_mu 0.328
_exptl_absorpt_correction_T_max 0.9343
_exptl_absorpt_correction_T_min 0.8532
_exptl_absorpt_correction_type multi-scan
_exptl_absorpt_process_details 'Sheldrick, G. M. (2008) SADABS. University of G\"ottingen, Germany.'
_exptl_crystal_colour black
_exptl_crystal_density_diffrn 1.288
_exptl_crystal_description block
_exptl_crystal_F_000 2662
_exptl_crystal_size_max 0.50
_exptl_crystal_size_mid 0.22
_exptl_crystal_size_min 0.21
_refine_diff_density_max 0.771
_refine_diff_density_min -0.435
_refine_diff_density_rms 0.103
_refine_ls_extinction_method none
_refine_ls_goodness_of_fit_ref 1.078
_refine_ls_hydrogen_treatment constr
_refine_ls_matrix_type full
_refine_ls_number_parameters 453
_refine_ls_number_reflns 7227
_refine_ls_number_restraints 0
_refine_ls_restrained_S_all 1.078
_refine_ls_R_factor_all 0.0593
_refine_ls_R_factor_gt 0.0509
_refine_ls_shift/su_max 0.001
_refine_ls_shift/su_mean 0.000
_refine_ls_structure_factor_coef Fsqd
_refine_ls_weighting_details 'calc w=1/[\s^2^(Fo^2^)+(0.0745P)^2^+14.4509P] where P=(Fo^2^+2Fc^2^)/3'
_refine_ls_weighting_scheme calc
_refine_ls_wR_factor_gt 0.1399
_refine_ls_wR_factor_ref 0.1512
_reflns_number_gt 6388
_reflns_number_total 7227
_reflns_threshold_expression >2sigma(I)
_cod_data_source_file ja303475a_si_009.cif
_cod_data_source_block jfli48_o2_0m40
_cod_original_formula_sum 'C72 H82 Co N10 O6.80'
_cod_database_code 4118143

loop_
_symmetry_equiv_pos_as_xyz
'x, y, z'
'-x, y, -z+1/2'
'x+1/2, y+1/2, z'
'-x+1/2, y+1/2, -z+1/2'
'-x, -y, -z'
'x, -y, z-1/2'
'-x+1/2, -y+1/2, -z'
'x+1/2, -y+1/2, z-1/2'

loop_
_atom_site_label
_atom_site_type_symbol
_atom_site_fract_x
_atom_site_fract_y
_atom_site_fract_z
_atom_site_U_iso_or_equiv
_atom_site_adp_type
_atom_site_occupancy
_atom_site_symmetry_multiplicity
_atom_site_calc_flag
_atom_site_refinement_flags
_atom_site_disorder_assembly
_atom_site_disorder_group
Co1 Co 0.5000 0.864681(18) 0.7500 0.01672(11) Uani 1 2 d S . .
N1 N 0.45824(9) 0.86145(8) 0.64747(9) 0.0191(3) Uani 1 1 d . A .
N2 N 0.40274(9) 0.85694(8) 0.79257(9) 0.0197(3) Uani 1 1 d . A .
N5 N 0.61102(12) 0.74416(10) 0.49953(11) 0.0343(4) Uani 1 1 d . . .
H5A H 0.6045 0.7501 0.5479 0.041 Uiso 1 1 calc R . .
N6 N 0.27034(10) 0.73201(11) 0.62130(12) 0.0354(5) Uani 1 1 d . . .
H6A H 0.3168 0.7375 0.6145 0.042 Uiso 1 1 calc R . .
O1 O 0.5000 0.7658(3) 0.7500 0.0390(14) Uani 0.40 2 d SP . .
O2 O 0.4589(6) 0.7305(5) 0.7273(6) 0.047(2) Uani 0.20 1 d P . .
O3 O 0.62257(18) 0.66155(13) 0.41310(14) 0.0801(9) Uani 1 1 d . . .
O4 O 0.18435(11) 0.65489(13) 0.63957(17) 0.0721(8) Uani 1 1 d . . .
C(A1 C 0.49405(11) 0.86482(10) 0.58069(11) 0.0213(4) Uani 1 1 d . . .
C(A2 C 0.38679(11) 0.86074(10) 0.62759(11) 0.0208(4) Uani 1 1 d . . .
C(A3 C 0.33846(11) 0.85274(10) 0.75383(11) 0.0218(4) Uani 1 1 d . . .
C(A4 C 0.38443(11) 0.85603(10) 0.86706(11) 0.0214(4) Uani 1 1 d . . .
C(B1 C 0.44388(12) 0.86729(11) 0.51848(11) 0.0266(4) Uani 1 1 d . A .
H(BA H 0.4554 0.8702 0.4668 0.032 Uiso 1 1 calc R . .
C(B2 C 0.37773(12) 0.86479(11) 0.54725(11) 0.0262(4) Uani 1 1 d . A .
H(BB H 0.3334 0.8655 0.5199 0.031 Uiso 1 1 calc R . .
C(B3 C 0.27932(11) 0.84762(12) 0.80473(12) 0.0268(4) Uani 1 1 d . A .
H(BC H 0.2297 0.8433 0.7916 0.032 Uiso 1 1 calc R . .
C(B4 C 0.30793(11) 0.85019(11) 0.87466(12) 0.0262(4) Uani 1 1 d . A .
H(BD H 0.2823 0.8485 0.9203 0.031 Uiso 1 1 calc R . .
C(M1 C 0.56797(11) 0.86254(10) 0.57259(11) 0.0207(4) Uani 1 1 d . . .
C(M2 C 0.32985(11) 0.85550(10) 0.67652(11) 0.0211(4) Uani 1 1 d . A .
C5 C 0.59710(11) 0.86527(11) 0.49483(11) 0.0239(4) Uani 1 1 d . . .
C6 C 0.61675(12) 0.80526(12) 0.45819(12) 0.0290(5) Uani 1 1 d . A .
C7 C 0.64108(13) 0.80781(16) 0.38461(13) 0.0416(6) Uani 1 1 d . . .
H7A H 0.6547 0.7670 0.3597 0.050 Uiso 1 1 calc R A .
C8 C 0.64522(13) 0.86938(18) 0.34862(13) 0.0463(7) Uani 1 1 d . A .
H8A H 0.6614 0.8709 0.2983 0.056 Uiso 1 1 calc R . .
C9 C 0.62646(13) 0.92911(16) 0.38373(14) 0.0432(7) Uani 1 1 d . . .
H9A H 0.6297 0.9715 0.3580 0.052 Uiso 1 1 calc R A .
C10 C 0.60269(12) 0.92692(13) 0.45724(13) 0.0326(5) Uani 1 1 d . A .
H10A H 0.5902 0.9682 0.4819 0.039 Uiso 1 1 calc R . .
C11 C 0.61379(14) 0.67860(14) 0.47819(16) 0.0422(6) Uani 1 1 d . . .
C12 C 0.25537(11) 0.85213(12) 0.64401(11) 0.0253(4) Uani 1 1 d . . .
C13 C 0.22716(11) 0.79110(12) 0.61663(12) 0.0286(4) Uani 1 1 d . A .
C14 C 0.15797(13) 0.78917(15) 0.58546(14) 0.0379(5) Uani 1 1 d . . .
H14A H 0.1394 0.7478 0.5650 0.046 Uiso 1 1 calc R A .
C15 C 0.11664(14) 0.84743(16) 0.58450(16) 0.0454(7) Uani 1 1 d . A .
H15A H 0.0692 0.8460 0.5639 0.054 Uiso 1 1 calc R . .
C16 C 0.14310(14) 0.90751(15) 0.61289(18) 0.0480(7) Uani 1 1 d . . .
H16A H 0.1138 0.9473 0.6129 0.058 Uiso 1 1 calc R A .
C17 C 0.21250(13) 0.91013(13) 0.64154(15) 0.0365(5) Uani 1 1 d . A .
H17A H 0.2312 0.9523 0.6598 0.044 Uiso 1 1 calc R . .
C18 C 0.24763(12) 0.66798(13) 0.63516(13) 0.0326(5) Uani 1 1 d . . .
C19 C 0.60814(14) 0.62634(13) 0.54197(19) 0.0448(7) Uani 1 1 d . . .
C20 C 0.68312(14) 0.59515(14) 0.55078(18) 0.0458(7) Uani 1 1 d . . .
H20A H 0.6980 0.5760 0.5027 0.069 Uiso 1 1 calc R . .
H20B H 0.6821 0.5588 0.5886 0.069 Uiso 1 1 calc R . .
H20C H 0.7174 0.6306 0.5668 0.069 Uiso 1 1 calc R . .
C21 C 0.55410(18) 0.57142(17) 0.5184(3) 0.0851(15) Uani 1 1 d . . .
H21A H 0.5680 0.5520 0.4701 0.128 Uiso 1 1 calc R . .
H21B H 0.5060 0.5917 0.5136 0.128 Uiso 1 1 calc R . .
H21C H 0.5535 0.5352 0.5564 0.128 Uiso 1 1 calc R . .
C22 C 0.58529(19) 0.65642(16) 0.6177(2) 0.0571(8) Uani 1 1 d . . .
H22A H 0.6196 0.6919 0.6333 0.086 Uiso 1 1 calc R . .
H22B H 0.5846 0.6201 0.6556 0.086 Uiso 1 1 calc R . .
H22C H 0.5371 0.6764 0.6124 0.086 Uiso 1 1 calc R . .
C23 C 0.30428(13) 0.61227(14) 0.64464(15) 0.0382(5) Uani 1 1 d . . .
C24 C 0.2889(2) 0.5618(2) 0.5809(2) 0.0707(10) Uani 1 1 d . . .
H24A H 0.2394 0.5450 0.5843 0.106 Uiso 1 1 calc R . .
H24B H 0.3224 0.5231 0.5849 0.106 Uiso 1 1 calc R . .
H24C H 0.2952 0.5847 0.5325 0.106 Uiso 1 1 calc R . .
C25 C 0.29259(17) 0.57880(17) 0.71910(18) 0.0550(8) Uani 1 1 d . . .
H25A H 0.2430 0.5617 0.7212 0.083 Uiso 1 1 calc R . .
H25B H 0.3008 0.6122 0.7593 0.083 Uiso 1 1 calc R . .
H25C H 0.3263 0.5406 0.7254 0.083 Uiso 1 1 calc R . .
C26 C 0.38123(15) 0.63853(17) 0.6393(2) 0.0561(8) Uani 1 1 d . . .
H26A H 0.3909 0.6711 0.6801 0.084 Uiso 1 1 calc R . .
H26B H 0.3875 0.6614 0.5909 0.084 Uiso 1 1 calc R . .
H26C H 0.4149 0.6000 0.6436 0.084 Uiso 1 1 calc R . .
O1S O 0.0522(2) 0.70269(19) 0.6897(2) 0.0470(10) Uani 0.50 1 d P . .
C1S C 0.0271(3) 0.7606(2) 0.7190(3) 0.0978(18) Uani 1 1 d . . .
N3 N 0.5093(5) 0.97182(17) 0.7419(6) 0.0209(15) Uani 0.50 1 d P A -1
C1 C 0.5566(3) 1.0034(3) 0.6938(3) 0.0242(9) Uani 0.50 1 d P A -1
H1A H 0.5888 0.9800 0.6618 0.029 Uiso 0.50 1 calc PR A -1
C2 C 0.5508(2) 1.0713(2) 0.6986(2) 0.0254(8) Uani 0.50 1 d P A -1
H2A H 0.5771 1.1046 0.6714 0.031 Uiso 0.50 1 calc PR A -1
N4 N 0.5000 1.08274(13) 0.7500 0.0245(5) Uani 1 2 d S . .
H4A H 0.4852 1.1233 0.7647 0.029 Uiso 0.50 1 calc PR A .
C3 C 0.4753(2) 1.0223(2) 0.7755(3) 0.0221(8) Uani 0.50 1 d P A -1
C4 C 0.4189(3) 1.0175(2) 0.8320(3) 0.0294(10) Uani 0.50 1 d P A -1
H4B H 0.4089 0.9692 0.8426 0.044 Uiso 0.50 1 calc PR A -1
H4C H 0.3749 1.0396 0.8129 0.044 Uiso 0.50 1 calc PR A -1
H4D H 0.4351 1.0403 0.8782 0.044 Uiso 0.50 1 calc PR A -1
O2S O 0.5476(4) 0.5427(3) 0.3445(3) 0.0827(17) Uani 0.50 1 d P . .
C2S C 0.5411(5) 0.5586(4) 0.2734(4) 0.070(2) Uani 0.50 1 d P . .
C3S C 0.5000 0.5127(7) 0.2500 0.153(4) Uani 1 2 d S . .

loop_
_atom_site_aniso_label
_atom_site_aniso_U_11
_atom_site_aniso_U_22
_atom_site_aniso_U_33
_atom_site_aniso_U_23
_atom_site_aniso_U_13
_atom_site_aniso_U_12
Co1 0.01887(19) 0.01860(19) 0.01269(18) 0.000 0.00013(13) 0.000
N1 0.0212(8) 0.0197(8) 0.0163(8) -0.0005(6) 0.0006(6) -0.0010(6)
N2 0.0224(8) 0.0215(8) 0.0151(7) 0.0000(6) 0.0007(6) -0.0006(6)
N5 0.0470(12) 0.0326(10) 0.0234(9) -0.0066(8) 0.0047(8) 0.0031(9)
N6 0.0189(8) 0.0367(11) 0.0505(12) -0.0171(9) -0.0030(8) -0.0012(7)
O1 0.058(4) 0.016(3) 0.044(3) 0.000 0.010(3) 0.000
O2 0.053(6) 0.028(4) 0.058(6) -0.007(4) -0.009(5) -0.007(4)
O3 0.124(2) 0.0603(15) 0.0548(14) -0.0324(12) -0.0232(15) 0.0379(15)
O4 0.0277(10) 0.0670(15) 0.122(2) 0.0533(15) 0.0090(12) -0.0030(9)
C(A1 0.0261(10) 0.0217(9) 0.0160(9) -0.0007(7) 0.0001(7) -0.0007(7)
C(A2 0.0237(9) 0.0216(9) 0.0170(9) -0.0012(7) -0.0016(7) 0.0000(7)
C(A3 0.0221(9) 0.0235(9) 0.0198(9) 0.0002(7) 0.0003(7) -0.0013(7)
C(A4 0.0242(10) 0.0227(9) 0.0174(9) 0.0003(7) 0.0030(7) 0.0005(7)
C(B1 0.0293(11) 0.0348(11) 0.0157(9) 0.0007(8) -0.0009(8) -0.0010(8)
C(B2 0.0275(10) 0.0339(11) 0.0170(9) 0.0000(8) -0.0033(8) -0.0002(8)
C(B3 0.0223(10) 0.0361(11) 0.0221(10) 0.0016(8) 0.0021(8) -0.0018(8)
C(B4 0.0247(10) 0.0334(11) 0.0207(10) 0.0012(8) 0.0042(8) -0.0018(8)
C(M1 0.0264(10) 0.0207(9) 0.0150(9) 0.0002(7) 0.0024(7) -0.0004(7)
C(M2 0.0212(9) 0.0217(9) 0.0203(9) -0.0005(7) -0.0022(7) -0.0007(7)
C5 0.0216(9) 0.0347(11) 0.0155(9) 0.0036(8) 0.0014(7) 0.0000(8)
C6 0.0284(10) 0.0419(12) 0.0168(9) -0.0013(8) 0.0019(8) 0.0025(9)
C7 0.0324(12) 0.0754(19) 0.0170(10) -0.0043(11) 0.0026(9) 0.0122(12)
C8 0.0259(11) 0.095(2) 0.0182(11) 0.0162(12) 0.0040(9) 0.0102(12)
C9 0.0260(11) 0.0699(18) 0.0337(13) 0.0298(13) 0.0015(9) 0.0003(11)
C10 0.0284(11) 0.0407(13) 0.0288(11) 0.0117(9) 0.0007(8) 0.0003(9)
C11 0.0375(13) 0.0399(13) 0.0487(15) -0.0164(11) -0.0142(11) 0.0125(11)
C12 0.0215(10) 0.0361(11) 0.0182(9) 0.0022(8) -0.0006(7) 0.0002(8)
C13 0.0219(10) 0.0397(12) 0.0242(10) -0.0046(9) -0.0025(8) -0.0008(9)
C14 0.0264(11) 0.0532(15) 0.0340(12) -0.0009(11) -0.0087(9) -0.0053(10)
C15 0.0256(12) 0.0623(17) 0.0477(15) 0.0220(13) -0.0127(10) -0.0024(11)
C16 0.0328(13) 0.0463(15) 0.0648(18) 0.0228(14) -0.0064(12) 0.0068(11)
C17 0.0312(12) 0.0352(12) 0.0430(13) 0.0111(10) -0.0026(10) 0.0014(9)
C18 0.0256(11) 0.0473(14) 0.0248(10) -0.0003(9) 0.0035(8) -0.0002(9)
C19 0.0297(12) 0.0290(12) 0.075(2) -0.0019(12) -0.0152(12) 0.0011(9)
C20 0.0305(12) 0.0397(14) 0.0666(18) -0.0042(13) -0.0142(12) 0.0032(10)
C21 0.0469(18) 0.0423(17) 0.164(4) 0.005(2) -0.057(2) -0.0047(14)
C22 0.0605(19) 0.0417(15) 0.070(2) 0.0213(15) 0.0183(16) 0.0068(14)
C23 0.0321(12) 0.0410(13) 0.0417(13) -0.0097(11) 0.0076(10) 0.0032(10)
C24 0.077(2) 0.066(2) 0.069(2) -0.0314(19) 0.0100(19) 0.0035(19)
C25 0.0514(17) 0.0589(19) 0.0549(18) 0.0152(14) 0.0067(14) 0.0185(14)
C26 0.0302(14) 0.063(2) 0.075(2) 0.0114(16) 0.0087(14) 0.0125(12)
O1S 0.042(2) 0.0317(18) 0.069(3) 0.0082(17) 0.0283(19) 0.0038(15)
C1S 0.130(4) 0.055(2) 0.112(4) 0.019(2) 0.080(3) 0.029(2)
N3 0.017(5) 0.0284(15) 0.017(5) -0.0019(17) 0.000(3) 0.0016(16)
C1 0.019(2) 0.036(3) 0.017(2) -0.001(2) 0.0061(19) -0.002(2)
C2 0.0228(19) 0.032(2) 0.0211(19) 0.0032(16) 0.0003(15) -0.0011(16)
N4 0.0235(12) 0.0240(12) 0.0260(12) 0.000 0.0010(9) 0.000
C3 0.0180(18) 0.028(2) 0.0196(19) -0.0015(18) -0.0021(16) 0.0031(18)
C4 0.030(3) 0.022(2) 0.037(3) 0.0034(19) 0.015(2) 0.0044(18)
O2S 0.136(5) 0.054(3) 0.058(3) -0.004(2) -0.012(3) -0.013(3)
C2S 0.117(7) 0.052(4) 0.039(3) 0.000(3) -0.024(4) 0.018(4)
C3S 0.084(6) 0.164(10) 0.211(13) 0.000 0.030(7) 0.000

loop_
_atom_type_symbol
_atom_type_description
_atom_type_scat_dispersion_real
_atom_type_scat_dispersion_imag
_atom_type_scat_source
C C 0.0033 0.0016 'International Tables Vol C Tables 4.2.6.8 and 6.1.1.4'
H H 0.0000 0.0000 'International Tables Vol C Tables 4.2.6.8 and 6.1.1.4'
N N 0.0061 0.0033 'International Tables Vol C Tables 4.2.6.8 and 6.1.1.4'
O O 0.0106 0.0060 'International Tables Vol C Tables 4.2.6.8 and 6.1.1.4'
Co Co 0.3494 0.9721 'International Tables Vol C Tables 4.2.6.8 and 6.1.1.4'

loop_
_geom_angle_atom_site_label_1
_geom_angle_atom_site_label_2
_geom_angle_atom_site_label_3
_geom_angle
_geom_angle_site_symmetry_1
_geom_angle_site_symmetry_3
O1 Co1 N1 88.17(5) . 2_656
O1 Co1 N1 88.17(5) . .
N1 Co1 N1 176.33(9) 2_656 .
O1 Co1 N2 85.61(5) . .
N1 Co1 N2 89.40(7) 2_656 .
N1 Co1 N2 90.32(7) . .
O1 Co1 N2 85.61(5) . 2_656
N1 Co1 N2 90.32(7) 2_656 2_656
N1 Co1 N2 89.40(7) . 2_656
N2 Co1 N2 171.21(9) . 2_656
O1 Co1 N3 173.81(15) . .
N1 Co1 N3 93.7(4) 2_656 .
N1 Co1 N3 90.0(4) . .
N2 Co1 N3 100.30(18) . .
N2 Co1 N3 88.48(18) 2_656 .
O1 Co1 N3 173.81(14) . 2_656
N1 Co1 N3 90.0(4) 2_656 2_656
N1 Co1 N3 93.7(4) . 2_656
N2 Co1 N3 88.48(18) . 2_656
N2 Co1 N3 100.30(18) 2_656 2_656
N3 Co1 N3 12.4(3) . 2_656
C(A2 N1 C(A1 104.92(16) . .
C(A2 N1 Co1 127.19(13) . .
C(A1 N1 Co1 127.72(14) . .
C(A3 N2 C(A4 104.95(16) . .
C(A3 N2 Co1 127.20(13) . .
C(A4 N2 Co1 127.84(14) . .
C11 N5 C6 131.3(2) . .
C11 N5 H5A 114.3 . .
C6 N5 H5A 114.3 . .
C18 N6 C13 126.50(19) . .
C18 N6 H6A 116.8 . .
C13 N6 H6A 116.8 . .
O2 O1 O2 102.4(11) 2_656 .
O2 O1 Co1 128.8(6) 2_656 .
O2 O1 Co1 128.8(6) . .
O1 O2 O2 38.8(6) . 2_656
N1 C(A1 C(M1 125.74(18) . .
N1 C(A1 C(B1 110.67(18) . .
C(M1 C(A1 C(B1 123.51(19) . .
N1 C(A2 C(M2 125.80(18) . .
N1 C(A2 C(B2 110.71(18) . .
C(M2 C(A2 C(B2 123.48(19) . .
N2 C(A3 C(M2 125.69(18) . .
N2 C(A3 C(B3 110.71(17) . .
C(M2 C(A3 C(B3 123.56(19) . .
N2 C(A4 C(M1 125.64(19) . 2_656
N2 C(A4 C(B4 110.69(17) . .
C(M1 C(A4 C(B4 123.62(19) 2_656 .
C(B2 C(B1 C(A1 106.87(18) . .
C(B2 C(B1 H(BA 126.6 . .
C(A1 C(B1 H(BA 126.6 . .
C(B1 C(B2 C(A2 106.83(19) . .
C(B1 C(B2 H(BB 126.6 . .
C(A2 C(B2 H(BB 126.6 . .
C(B4 C(B3 C(A3 106.69(18) . .
C(B4 C(B3 H(BC 126.7 . .
C(A3 C(B3 H(BC 126.7 . .
C(B3 C(B4 C(A4 106.95(18) . .
C(B3 C(B4 H(BD 126.5 . .
C(A4 C(B4 H(BD 126.5 . .
C(A1 C(M1 C(A4 122.87(18) . 2_656
C(A1 C(M1 C5 118.03(18) . .
C(A4 C(M1 C5 119.08(18) 2_656 .
C(A3 C(M2 C(A2 123.51(19) . .
C(A3 C(M2 C12 118.39(18) . .
C(A2 C(M2 C12 118.10(18) . .
C10 C5 C6 119.0(2) . .
C10 C5 C(M1 120.7(2) . .
C6 C5 C(M1 120.32(18) . .
C5 C6 C7 120.1(2) . .
C5 C6 N5 116.52(18) . .
C7 C6 N5 123.4(2) . .
C8 C7 C6 119.6(3) . .
C8 C7 H7A 120.2 . .
C6 C7 H7A 120.2 . .
C7 C8 C9 121.3(2) . .
C7 C8 H8A 119.4 . .
C9 C8 H8A 119.4 . .
C8 C9 C10 119.4(2) . .
C8 C9 H9A 120.3 . .
C10 C9 H9A 120.3 . .
C5 C10 C9 120.7(2) . .
C5 C10 H10A 119.7 . .
C9 C10 H10A 119.7 . .
O3 C11 N5 122.5(3) . .
O3 C11 C19 122.3(3) . .
N5 C11 C19 115.1(2) . .
C17 C12 C13 118.6(2) . .
C17 C12 C(M2 120.3(2) . .
C13 C12 C(M2 121.07(19) . .
C12 C13 C14 120.2(2) . .
C12 C13 N6 118.27(19) . .
C14 C13 N6 121.5(2) . .
C15 C14 C13 119.6(2) . .
C15 C14 H14A 120.2 . .
C13 C14 H14A 120.2 . .
C16 C15 C14 120.7(2) . .
C16 C15 H15A 119.6 . .
C14 C15 H15A 119.6 . .
C15 C16 C17 119.8(3) . .
C15 C16 H16A 120.1 . .
C17 C16 H16A 120.1 . .
C16 C17 C12 120.9(3) . .
C16 C17 H17A 119.5 . .
C12 C17 H17A 119.5 . .
O4 C18 N6 121.2(2) . .
O4 C18 C23 120.9(2) . .
N6 C18 C23 117.9(2) . .
C21 C19 C20 110.0(2) . .
C21 C19 C11 108.6(3) . .
C20 C19 C11 105.6(2) . .
C21 C19 C22 108.7(3) . .
C20 C19 C22 109.1(3) . .
C11 C19 C22 114.7(2) . .
C19 C20 H20A 109.5 . .
C19 C20 H20B 109.5 . .
H20A C20 H20B 109.5 . .
C19 C20 H20C 109.5 . .
H20A C20 H20C 109.5 . .
H20B C20 H20C 109.5 . .
C19 C21 H21A 109.5 . .
C19 C21 H21B 109.5 . .
H21A C21 H21B 109.5 . .
C19 C21 H21C 109.5 . .
H21A C21 H21C 109.5 . .
H21B C21 H21C 109.5 . .
C19 C22 H22A 109.5 . .
C19 C22 H22B 109.5 . .
H22A C22 H22B 109.5 . .
C19 C22 H22C 109.5 . .
H22A C22 H22C 109.5 . .
H22B C22 H22C 109.5 . .
C25 C23 C18 107.5(2) . .
C25 C23 C26 110.6(3) . .
C18 C23 C26 113.5(2) . .
C25 C23 C24 110.4(3) . .
C18 C23 C24 105.1(2) . .
C26 C23 C24 109.6(3) . .
C23 C24 H24A 109.5 . .
C23 C24 H24B 109.5 . .
H24A C24 H24B 109.5 . .
C23 C24 H24C 109.5 . .
H24A C24 H24C 109.5 . .
H24B C24 H24C 109.5 . .
C23 C25 H25A 109.5 . .
C23 C25 H25B 109.5 . .
H25A C25 H25B 109.5 . .
C23 C25 H25C 109.5 . .
H25A C25 H25C 109.5 . .
H25B C25 H25C 109.5 . .
C23 C26 H26A 109.5 . .
C23 C26 H26B 109.5 . .
H26A C26 H26B 109.5 . .
C23 C26 H26C 109.5 . .
H26A C26 H26C 109.5 . .
H26B C26 H26C 109.5 . .
O1S C1S C1S 121.9(2) . 2_556
C3 N3 C1 105.1(4) . .
C3 N3 Co1 132.2(4) . .
C1 N3 Co1 122.7(3) . .
C2 C1 N3 110.6(5) . .
C2 C1 H1A 124.7 . .
N3 C1 H1A 124.7 . .
C1 C2 N4 105.4(4) . .
C1 C2 H2A 127.3 . .
N4 C2 H2A 127.3 . .
C2 N4 C2 160.9(4) 2_656 .
C2 N4 C3 109.3(3) 2_656 2_656
C2 N4 C3 51.6(3) . 2_656
C2 N4 C3 51.6(3) 2_656 .
C2 N4 C3 109.3(3) . .
C3 N4 C3 57.7(4) 2_656 .
C2 N4 H4A 73.7 2_656 .
C2 N4 H4A 125.3 . .
C3 N4 H4A 176.9 2_656 .
C3 N4 H4A 125.3 . .
N3 C3 N4 109.5(4) . .
N3 C3 C4 127.9(4) . .
N4 C3 C4 122.6(4) . .
C3 C4 H4B 109.5 . .
C3 C4 H4C 109.5 . .
H4B C4 H4C 109.5 . .
C3 C4 H4D 109.5 . .
H4B C4 H4D 109.5 . .
H4C C4 H4D 109.5 . .
C3S C2S O2S 101.5(6) . .
C3S C2S C2S 46.1(6) . 2_655
O2S C2S C2S 122.4(10) . 2_655
C2S C3S C2S 87.8(11) . 2_655

loop_
_geom_bond_atom_site_label_1
_geom_bond_atom_site_label_2
_geom_bond_distance
_geom_bond_site_symmetry_2
Co1 O1 1.934(6) .
Co1 N1 1.9741(16) 2_656
Co1 N1 1.9741(16) .
Co1 N2 1.9761(17) .
Co1 N2 1.9762(17) 2_656
Co1 N3 2.108(3) .
Co1 N3 2.108(3) 2_656
N1 C(A2 1.367(3) .
N1 C(A1 1.374(3) .
N2 C(A3 1.371(3) .
N2 C(A4 1.376(2) .
N5 C11 1.339(3) .
N5 C6 1.409(3) .
N5 H5A 0.8800 .
N6 C18 1.346(3) .
N6 C13 1.408(3) .
N6 H6A 0.8800 .
O1 O2 1.100(9) 2_656
O1 O2 1.100(9) .
O2 O2 1.71(2) 2_656
O3 C11 1.221(4) .
O4 C18 1.206(3) .
C(A1 C(M1 1.383(3) .
C(A1 C(B1 1.437(3) .
C(A2 C(M2 1.385(3) .
C(A2 C(B2 1.441(3) .
C(A3 C(M2 1.385(3) .
C(A3 C(B3 1.440(3) .
C(A4 C(M1 1.387(3) 2_656
C(A4 C(B4 1.434(3) .
C(B1 C(B2 1.340(3) .
C(B1 H(BA 0.9500 .
C(B2 H(BB 0.9500 .
C(B3 C(B4 1.348(3) .
C(B3 H(BC 0.9500 .
C(B4 H(BD 0.9500 .
C(M1 C(A4 1.387(3) 2_656
C(M1 C5 1.497(3) .
C(M2 C12 1.492(3) .
C5 C10 1.384(3) .
C5 C6 1.395(3) .
C6 C7 1.395(3) .
C7 C8 1.367(4) .
C7 H7A 0.9500 .
C8 C9 1.373(4) .
C8 H8A 0.9500 .
C9 C10 1.390(3) .
C9 H9A 0.9500 .
C10 H10A 0.9500 .
C11 C19 1.534(4) .
C12 C17 1.386(3) .
C12 C13 1.389(3) .
C13 C14 1.392(3) .
C14 C15 1.374(4) .
C14 H14A 0.9500 .
C15 C16 1.367(4) .
C15 H15A 0.9500 .
C16 C17 1.379(4) .
C16 H16A 0.9500 .
C17 H17A 0.9500 .
C18 C23 1.522(3) .
C19 C21 1.524(4) .
C19 C20 1.526(3) .
C19 C22 1.538(5) .
C20 H20A 0.9800 .
C20 H20B 0.9800 .
C20 H20C 0.9800 .
C21 H21A 0.9800 .
C21 H21B 0.9800 .
C21 H21C 0.9800 .
C22 H22A 0.9800 .
C22 H22B 0.9800 .
C22 H22C 0.9800 .
C23 C25 1.499(4) .
C23 C26 1.523(4) .
C23 C24 1.529(4) .
C24 H24A 0.9800 .
C24 H24B 0.9800 .
C24 H24C 0.9800 .
C25 H25A 0.9800 .
C25 H25B 0.9800 .
C25 H25C 0.9800 .
C26 H26A 0.9800 .
C26 H26B 0.9800 .
C26 H26C 0.9800 .
O1S C1S 1.335(5) .
C1S C1S 1.507(7) 2_556
N3 C3 1.322(6) .
N3 C1 1.383(7) .
C1 C2 1.336(7) .
C1 H1A 0.9500 .
C2 N4 1.345(4) .
C2 H2A 0.9500 .
N4 C2 1.345(4) 2_656
N4 C3 1.349(5) 2_656
N4 C3 1.349(5) .
N4 H4A 0.8800 .
C3 C4 1.468(7) .
C4 H4B 0.9800 .
C4 H4C 0.9800 .
C4 H4D 0.9800 .
O2S C2S 1.308(8) .
C2S C3S 1.245(11) .
C3S C2S 1.245(11) 2_655
